data_4027352
loop_
_publ_author_name
'Kazuhisa Kakeya'
'Aya Nakagawa'
'Tadashi Mizutani'
'Yutaka Hitomi'
'Masahito Kodera'

_publ_contact_author_address 'Doshisha University, Kyotanabe, Kyoto 610-0321, Japan'
_publ_contact_author_email tmizutan@mail.doshisha.ac.jp
_publ_contact_author_fax +81-774-65-7437
_publ_contact_author_name 'Tadashi Mizutani'
_publ_contact_author_phone +81-774-65-6801
_publ_section_title
;
 Synthesis, Reactivity, and Spectroscopic Properties of
 meso-Triaryl-5-oxaporphyrins
;
_journal_name_full 'Journal of Organic Chemistry'
_journal_page_first 6510
_journal_page_last 6519
_journal_paper_doi 10.1021/jo3010342
_journal_volume 77
_journal_year 2012
_chemical_absolute_configuration unk
_chemical_compound_source 'Synthetic compound'
_chemical_formula_moiety 'C45 H29 F3 N4 O9 Zn, C5'
_chemical_formula_sum 'C50 H29 F3 N4 O9 Zn'
_chemical_formula_weight 952.14
_chemical_name_common '[5,10,15-tris(4-methoxycarbonylphenyl)-5-oxaporphyrinato]zinc(II)'
_chemical_name_systematic
;
 [5,10,15-tris(4-methoxycarbonylphenyl)-5-oxaporphyrinato]
 (trifluoroacetato)zinc(II)
;
_chemical_properties_physical photo-sensitive
_space_group_IT_number 14
_symmetry_cell_setting monoclinic
_symmetry_Int_Tables_number 14
_symmetry_space_group_name_Hall '-P 2yn'
_symmetry_space_group_name_H-M 'P 1 21/n 1'
_atom_sites_solution_hydrogens geom
_atom_sites_solution_primary direct
_atom_sites_solution_secondary difmap
_audit_creation_method SHELXL-97
_cell_angle_alpha 90.00
_cell_angle_beta 112.6870(10)
_cell_angle_gamma 90.00
_cell_formula_units_Z 4
_cell_length_a 21.2044(4)
_cell_length_b 10.4376(2)
_cell_length_c 21.7778(5)
_cell_measurement_reflns_used 24280
_cell_measurement_temperature 113
_cell_measurement_theta_max 68.22
_cell_measurement_theta_min 3.71
_cell_volume 4446.99(16)
_computing_molecular_graphics 'Yadokari-XG 2009 (Wakita Nemoto et al., 2009)'
_computing_publication_material 'Yadokari-XG 2009 (Wakita,Nemoto et al., 2009)'
_computing_structure_refinement 'SHELXL-97 (Sheldrick, 1997)'
_diffrn_ambient_temperature 113
_diffrn_detector_area_resol_mean 10.0
_diffrn_measured_fraction_theta_full 0.982
_diffrn_measured_fraction_theta_max 0.982
_diffrn_measurement_device_type IP
_diffrn_measurement_method 'profile data from \q/2\q scans'
_diffrn_radiation_monochromator Graphite
_diffrn_radiation_probe x-ray
_diffrn_radiation_type CuK\a
_diffrn_radiation_wavelength 1.54187
_diffrn_reflns_av_R_equivalents 0.0773
_diffrn_reflns_av_sigmaI/netI 0.0944
_diffrn_reflns_limit_h_max 25
_diffrn_reflns_limit_h_min -25
_diffrn_reflns_limit_k_max 12
_diffrn_reflns_limit_k_min -12
_diffrn_reflns_limit_l_max 26
_diffrn_reflns_limit_l_min -25
_diffrn_reflns_number 37103
_diffrn_reflns_theta_full 68.22
_diffrn_reflns_theta_max 68.22
_diffrn_reflns_theta_min 3.71
_diffrn_source 'sealed x-ray tube'
_diffrn_source_type 'RIGAKU R-AXIS RAPID II'
_exptl_absorpt_coefficient_mu 1.415
_exptl_absorpt_correction_T_max 1.0000
_exptl_absorpt_correction_T_min 0.7924
_exptl_absorpt_correction_type empirical
_exptl_crystal_colour 'dark green'
_exptl_crystal_density_diffrn 1.422
_exptl_crystal_description block
_exptl_crystal_F_000 1944
_exptl_crystal_recrystallization_method 'CHCl3. Hexane'
_exptl_crystal_size_max 1.50
_exptl_crystal_size_mid 1.00
_exptl_crystal_size_min 1.00
_refine_diff_density_max 0.879
_refine_diff_density_min -0.975
_refine_diff_density_rms 0.103
_refine_ls_extinction_method none
_refine_ls_goodness_of_fit_ref 0.986
_refine_ls_hydrogen_treatment constr
_refine_ls_matrix_type full
_refine_ls_number_parameters 600
_refine_ls_number_reflns 8007
_refine_ls_number_restraints 0
_refine_ls_restrained_S_all 0.986
_refine_ls_R_factor_all 0.1405
_refine_ls_R_factor_gt 0.0852
_refine_ls_shift/su_max 0.001
_refine_ls_shift/su_mean 0.000
_refine_ls_structure_factor_coef Fsqd
_refine_ls_weighting_details 'calc w=1/[\s^2^(Fo^2^)+(0.1677P)^2^+0.0000P] where P=(Fo^2^+2Fc^2^)/3'
_refine_ls_weighting_scheme calc
_refine_ls_wR_factor_gt 0.2359
_refine_ls_wR_factor_ref 0.2791
_reflns_number_gt 4176
_reflns_number_total 8007
_reflns_threshold_expression >2sigma(I)
_cod_data_source_file jo3010342_si_001.cif
_cod_data_source_block shelxl
_cod_original_sg_symbol_H-M 'P 21/n'
_cod_database_code 4027352

loop_
_symmetry_equiv_pos_as_xyz
'x, y, z'
'-x+1/2, y+1/2, -z+1/2'
'-x, -y, -z'
'x-1/2, -y-1/2, z-1/2'

loop_
_atom_site_label
_atom_site_type_symbol
_atom_site_fract_x
_atom_site_fract_y
_atom_site_fract_z
_atom_site_U_iso_or_equiv
_atom_site_adp_type
_atom_site_occupancy
_atom_site_symmetry_multiplicity
_atom_site_calc_flag
_atom_site_refinement_flags
_atom_site_disorder_assembly
_atom_site_disorder_group
C1 C 0.8896(3) 0.4316(6) -0.0543(3) 0.0596(15) Uani 1 1 d . . .
C2 C 0.8768(3) 0.3615(6) -0.1159(3) 0.0626(16) Uani 1 1 d . . .
H1 H 0.8888 0.3851 -0.1521 0.075 Uiso 1 1 calc R . .
C3 C 0.8440(3) 0.2555(6) -0.1091(3) 0.0613(16) Uani 1 1 d . . .
H2 H 0.8279 0.1883 -0.1408 0.074 Uiso 1 1 calc R . .
C4 C 0.8373(3) 0.2608(5) -0.0453(3) 0.0563(15) Uani 1 1 d . . .
C5 C 0.8071(3) 0.1704(5) -0.0192(3) 0.0545(14) Uani 1 1 d . . .
C6 C 0.8002(3) 0.1805(5) 0.0430(3) 0.0565(15) Uani 1 1 d . . .
C7 C 0.7603(3) 0.0946(5) 0.0658(3) 0.0606(16) Uani 1 1 d . . .
H3 H 0.7357 0.0213 0.0430 0.073 Uiso 1 1 calc R . .
C8 C 0.7646(3) 0.1388(5) 0.1256(3) 0.0593(16) Uani 1 1 d . . .
H4 H 0.7435 0.1025 0.1529 0.071 Uiso 1 1 calc R . .
C9 C 0.8075(3) 0.2515(5) 0.1403(3) 0.0533(14) Uani 1 1 d . . .
C10 C 0.8232(3) 0.3280(5) 0.1978(3) 0.0543(14) Uani 1 1 d . . .
C11 C 0.8561(3) 0.4479(5) 0.2094(3) 0.0545(15) Uani 1 1 d . . .
C12 C 0.8699(3) 0.5301(5) 0.2652(3) 0.0568(15) Uani 1 1 d . . .
H5 H 0.8595 0.5135 0.3031 0.068 Uiso 1 1 calc R . .
C13 C 0.9004(3) 0.6359(6) 0.2542(3) 0.0593(15) Uani 1 1 d . . .
H6 H 0.9138 0.7086 0.2825 0.071 Uiso 1 1 calc R . .
C14 C 0.9089(3) 0.6204(5) 0.1935(3) 0.0577(15) Uani 1 1 d . . .
C15 C 0.9386(3) 0.7116(5) 0.1631(3) 0.0555(15) Uani 1 1 d . . .
C16 C 0.9435(3) 0.7012(5) 0.1031(3) 0.0579(15) Uani 1 1 d . . .
C17 C 0.9735(3) 0.7912(6) 0.0704(3) 0.0612(16) Uani 1 1 d . . .
H7 H 0.9935 0.8715 0.0879 0.073 Uiso 1 1 calc R . .
C18 C 0.9684(3) 0.7430(5) 0.0126(3) 0.0565(15) Uani 1 1 d . . .
H8 H 0.9833 0.7806 -0.0192 0.068 Uiso 1 1 calc R . .
C19 C 0.9355(3) 0.6221(5) 0.0082(3) 0.0577(15) Uani 1 1 d . . .
C20 C 0.7780(3) 0.0541(5) -0.0606(3) 0.0557(15) Uani 1 1 d . . .
C21 C 0.8021(3) -0.0664(6) -0.0381(3) 0.0603(16) Uani 1 1 d . . .
H9 H 0.8365 -0.0754 0.0053 0.072 Uiso 1 1 calc R . .
C22 C 0.7786(3) -0.1739(5) -0.0759(3) 0.0573(15) Uani 1 1 d . . .
H10 H 0.7957 -0.2559 -0.0585 0.069 Uiso 1 1 calc R . .
C23 C 0.7292(3) -0.1623(5) -0.1402(3) 0.0570(15) Uani 1 1 d . . .
C24 C 0.7020(3) -0.0413(6) -0.1646(3) 0.0635(16) Uani 1 1 d . . .
H11 H 0.6679 -0.0332 -0.2082 0.076 Uiso 1 1 calc R . .
C25 C 0.7249(3) 0.0658(5) -0.1248(3) 0.0600(16) Uani 1 1 d . . .
H12 H 0.7052 0.1472 -0.1404 0.072 Uiso 1 1 calc R . .
C26 C 0.7044(3) -0.2752(6) -0.1859(3) 0.0610(16) Uani 1 1 d . . .
C27 C 0.7069(4) -0.4996(5) -0.1960(3) 0.0737(19) Uani 1 1 d . . .
H13 H 0.7231 -0.5763 -0.1684 0.111 Uiso 1 1 calc R . .
H14 H 0.7287 -0.4944 -0.2282 0.111 Uiso 1 1 calc R . .
H15 H 0.6572 -0.5044 -0.2197 0.111 Uiso 1 1 calc R . .
C28 C 0.8024(3) 0.2809(5) 0.2519(3) 0.0512(14) Uani 1 1 d . . .
C29 C 0.8342(3) 0.1733(6) 0.2881(3) 0.0623(16) Uani 1 1 d . . .
H16 H 0.8662 0.1275 0.2758 0.075 Uiso 1 1 calc R . .
C30 C 0.8200(3) 0.1314(6) 0.3417(3) 0.0599(16) Uani 1 1 d . . .
H17 H 0.8419 0.0571 0.3657 0.072 Uiso 1 1 calc R . .
C31 C 0.7742(3) 0.1981(6) 0.3601(3) 0.0571(15) Uani 1 1 d . . .
C32 C 0.7413(3) 0.3052(5) 0.3240(3) 0.0584(15) Uani 1 1 d . . .
H18 H 0.7095 0.3512 0.3364 0.070 Uiso 1 1 calc R . .
C33 C 0.7553(3) 0.3444(5) 0.2700(3) 0.0581(15) Uani 1 1 d . . .
H19 H 0.7320 0.4166 0.2448 0.070 Uiso 1 1 calc R . .
C34 C 0.7605(4) 0.1608(7) 0.4208(3) 0.0699(18) Uani 1 1 d . . .
C35 C 0.7864(4) 0.0188(8) 0.5100(3) 0.090(2) Uani 1 1 d . . .
H20 H 0.8118 -0.0605 0.5274 0.134 Uiso 1 1 calc R . .
H21 H 0.7380 0.0058 0.5016 0.134 Uiso 1 1 calc R . .
H22 H 0.8048 0.0877 0.5427 0.134 Uiso 1 1 calc R . .
C36 C 0.9667(3) 0.8293(5) 0.2040(3) 0.0582(16) Uani 1 1 d . . .
C37 C 1.0205(3) 0.8209(6) 0.2652(3) 0.0598(15) Uani 1 1 d . . .
H23 H 1.0413 0.7404 0.2811 0.072 Uiso 1 1 calc R . .
C38 C 1.0440(3) 0.9309(6) 0.3033(3) 0.0662(17) Uani 1 1 d . . .
H24 H 1.0803 0.9242 0.3458 0.079 Uiso 1 1 calc R . .
C39 C 1.0160(3) 1.0486(6) 0.2809(3) 0.0616(16) Uani 1 1 d . . .
C40 C 0.9628(3) 1.0597(6) 0.2185(3) 0.0600(16) Uani 1 1 d . . .
H25 H 0.9439 1.1413 0.2022 0.072 Uiso 1 1 calc R . .
C41 C 0.9378(3) 0.9513(6) 0.1809(3) 0.0584(15) Uani 1 1 d . . .
H26 H 0.9007 0.9583 0.1390 0.070 Uiso 1 1 calc R . .
C42 C 1.0432(4) 1.1637(6) 0.3232(4) 0.0669(17) Uani 1 1 d . . .
C43 C 1.0345(4) 1.3864(5) 0.3351(4) 0.077(2) Uani 1 1 d . . .
H27 H 1.0051 1.4585 0.3125 0.116 Uiso 1 1 calc R . .
H28 H 1.0811 1.4019 0.3377 0.116 Uiso 1 1 calc R . .
H29 H 1.0351 1.3777 0.3801 0.116 Uiso 1 1 calc R . .
C44 C 1.0359(4) 0.3612(6) 0.1642(3) 0.0602(16) Uani 1 1 d . . .
C45 C 1.1005(3) 0.2730(6) 0.1856(3) 0.0638(16) Uani 1 1 d . . .
O1 O 0.9222(2) 0.5470(4) -0.04501(19) 0.0613(11) Uani 1 1 d . . .
O2 O 0.7243(2) -0.3864(4) -0.15376(19) 0.0609(11) Uani 1 1 d . . .
O3 O 0.6723(2) -0.2659(4) -0.2454(2) 0.0771(13) Uani 1 1 d . . .
O4 O 0.7933(2) 0.0534(4) 0.4487(2) 0.0729(12) Uani 1 1 d . . .
O5 O 0.7248(2) 0.2258(5) 0.4414(2) 0.0785(13) Uani 1 1 d . . .
O6 O 1.0084(2) 1.2700(4) 0.2981(2) 0.0673(11) Uani 1 1 d . . .
O7 O 1.0936(3) 1.1607(4) 0.3748(3) 0.0899(15) Uani 1 1 d . . .
O8 O 0.9831(2) 0.3139(4) 0.1215(2) 0.0595(10) Uani 1 1 d . . .
O9 O 1.0472(2) 0.4651(4) 0.1940(2) 0.0668(11) Uani 1 1 d . . .
Zn1 Zn 0.89560(4) 0.41471(7) 0.08823(4) 0.0566(3) Uani 1 1 d . . .
N1 N 0.8672(3) 0.3755(4) -0.0127(2) 0.0563(12) Uani 1 1 d . . .
N2 N 0.8270(2) 0.2744(4) 0.0882(2) 0.0529(12) Uani 1 1 d . . .
N3 N 0.8821(2) 0.5055(4) 0.1652(2) 0.0572(12) Uani 1 1 d . . .
N4 N 0.9205(3) 0.5943(4) 0.0600(2) 0.0575(13) Uani 1 1 d . . .
F1 F 1.15063(19) 0.3286(4) 0.1737(2) 0.0940(13) Uani 1 1 d . . .
F2 F 1.0891(2) 0.1602(4) 0.1542(2) 0.0954(13) Uani 1 1 d . . .
F3 F 1.12498(18) 0.2468(3) 0.25025(17) 0.0743(10) Uani 1 1 d . . .
C46 C 0.6026(5) 0.3008(9) 0.0978(5) 0.041(2) Uiso 0.50 1 d P A 1
C47 C 0.5523(13) 0.341(2) 0.0827(11) 0.142(7) Uiso 0.50 1 d P A 1
C48 C 0.475(2) 0.364(4) 0.0340(19) 0.245(15) Uiso 0.50 1 d P A 1
C49 C 0.4410(13) 0.196(2) 0.0354(12) 0.160(8) Uiso 0.50 1 d P A 1
C50 C 0.3782(6) 0.1528(11) 0.0578(6) 0.060(3) Uiso 0.50 1 d P A 1
C51 C 0.562(2) 0.186(4) 0.0389(19) 0.268(16) Uiso 0.50 1 d P B 2
C52 C 0.5757(13) 0.326(2) 0.0294(12) 0.152(8) Uiso 0.50 1 d P B 2
C53 C 0.4862(8) 0.3115(14) -0.0344(7) 0.088(4) Uiso 0.50 1 d P B 2
C54 C 0.4418(16) 0.159(3) -0.0330(15) 0.203(12) Uiso 0.50 1 d P B 2
C55 C 0.403(2) 0.011(4) -0.0381(17) 0.256(16) Uiso 0.50 1 d P B 2

loop_
_atom_site_aniso_label
_atom_site_aniso_U_11
_atom_site_aniso_U_22
_atom_site_aniso_U_33
_atom_site_aniso_U_23
_atom_site_aniso_U_13
_atom_site_aniso_U_12
C1 0.063(4) 0.057(4) 0.060(4) 0.003(3) 0.025(3) -0.003(3)
C2 0.078(4) 0.057(4) 0.060(4) 0.004(3) 0.034(3) 0.002(3)
C3 0.064(4) 0.061(4) 0.067(4) 0.001(3) 0.034(3) 0.003(3)
C4 0.064(4) 0.054(3) 0.055(4) 0.001(3) 0.028(3) 0.007(3)
C5 0.065(4) 0.046(3) 0.058(4) 0.006(3) 0.030(3) 0.004(3)
C6 0.074(4) 0.049(3) 0.057(4) 0.004(3) 0.037(3) 0.011(3)
C7 0.084(5) 0.043(3) 0.066(4) -0.004(3) 0.041(4) -0.011(3)
C8 0.079(4) 0.048(3) 0.066(4) 0.002(3) 0.045(4) -0.002(3)
C9 0.068(4) 0.046(3) 0.055(3) 0.000(3) 0.034(3) 0.002(3)
C10 0.065(4) 0.046(3) 0.061(4) 0.005(3) 0.034(3) 0.004(3)
C11 0.072(4) 0.043(3) 0.060(4) -0.002(3) 0.039(3) 0.003(3)
C12 0.073(4) 0.047(3) 0.062(4) 0.000(3) 0.038(3) -0.009(3)
C13 0.067(4) 0.053(3) 0.064(4) -0.005(3) 0.033(3) 0.001(3)
C14 0.066(4) 0.043(3) 0.071(4) 0.002(3) 0.034(3) 0.002(3)
C15 0.061(4) 0.046(3) 0.065(4) 0.000(3) 0.030(3) 0.001(3)
C16 0.063(4) 0.048(3) 0.076(4) 0.005(3) 0.042(3) 0.003(3)
C17 0.068(4) 0.050(3) 0.069(4) 0.004(3) 0.031(3) -0.006(3)
C18 0.070(4) 0.045(3) 0.058(4) 0.008(3) 0.028(3) -0.003(3)
C19 0.071(4) 0.051(3) 0.061(4) 0.001(3) 0.035(3) 0.007(3)
C20 0.070(4) 0.052(3) 0.057(4) 0.001(3) 0.038(3) 0.005(3)
C21 0.077(4) 0.061(4) 0.049(3) 0.004(3) 0.031(3) 0.003(3)
C22 0.082(4) 0.045(3) 0.053(4) 0.000(3) 0.036(3) 0.001(3)
C23 0.073(4) 0.050(3) 0.056(4) 0.002(3) 0.034(3) 0.003(3)
C24 0.078(5) 0.057(4) 0.056(4) 0.003(3) 0.028(3) 0.001(3)
C25 0.070(4) 0.050(3) 0.067(4) 0.006(3) 0.035(4) 0.011(3)
C26 0.075(4) 0.058(4) 0.063(4) 0.004(3) 0.042(4) -0.004(3)
C27 0.090(5) 0.047(3) 0.091(5) -0.014(3) 0.042(4) -0.010(3)
C28 0.062(4) 0.047(3) 0.054(3) -0.003(3) 0.032(3) -0.004(3)
C29 0.070(4) 0.066(4) 0.061(4) 0.005(3) 0.036(3) 0.000(3)
C30 0.079(4) 0.055(3) 0.055(4) 0.008(3) 0.037(3) 0.006(3)
C31 0.070(4) 0.062(4) 0.051(3) -0.009(3) 0.036(3) -0.013(3)
C32 0.074(4) 0.050(3) 0.064(4) -0.006(3) 0.041(3) -0.004(3)
C33 0.072(4) 0.049(3) 0.064(4) -0.004(3) 0.038(3) 0.001(3)
C34 0.079(5) 0.078(5) 0.061(4) -0.010(4) 0.037(4) -0.028(4)
C35 0.097(6) 0.111(6) 0.068(5) 0.015(4) 0.040(4) -0.021(5)
C36 0.077(4) 0.045(3) 0.065(4) 0.007(3) 0.040(4) 0.004(3)
C37 0.068(4) 0.051(3) 0.060(4) 0.005(3) 0.024(3) 0.007(3)
C38 0.071(5) 0.055(4) 0.068(4) 0.001(3) 0.022(4) 0.000(3)
C39 0.070(4) 0.056(4) 0.068(4) 0.002(3) 0.035(4) -0.003(3)
C40 0.074(5) 0.049(3) 0.069(4) 0.004(3) 0.041(4) 0.002(3)
C41 0.065(4) 0.061(4) 0.058(4) 0.003(3) 0.033(3) -0.005(3)
C42 0.082(5) 0.057(4) 0.070(4) -0.001(4) 0.040(4) -0.005(4)
C43 0.107(6) 0.045(4) 0.090(5) -0.008(3) 0.049(5) 0.001(4)
C44 0.085(5) 0.045(3) 0.065(4) 0.009(3) 0.045(4) 0.003(3)
C45 0.074(5) 0.053(4) 0.073(4) 0.004(3) 0.038(4) 0.001(3)
O1 0.077(3) 0.056(2) 0.064(3) 0.005(2) 0.041(2) -0.001(2)
O2 0.079(3) 0.052(2) 0.058(2) -0.0037(19) 0.034(2) -0.004(2)
O3 0.103(4) 0.067(3) 0.062(3) -0.003(2) 0.033(3) 0.002(3)
O4 0.088(3) 0.078(3) 0.063(3) 0.009(2) 0.040(3) -0.010(3)
O5 0.093(3) 0.093(3) 0.070(3) -0.014(2) 0.054(3) -0.009(3)
O6 0.082(3) 0.045(2) 0.078(3) -0.004(2) 0.034(2) -0.001(2)
O7 0.106(4) 0.062(3) 0.087(4) -0.005(3) 0.021(3) 0.001(3)
O8 0.067(3) 0.052(2) 0.064(3) 0.003(2) 0.030(2) -0.005(2)
O9 0.081(3) 0.053(2) 0.076(3) -0.001(2) 0.042(2) -0.002(2)
Zn1 0.0711(6) 0.0474(5) 0.0605(6) 0.0047(4) 0.0356(5) 0.0019(4)
N1 0.072(3) 0.052(3) 0.058(3) 0.012(2) 0.039(3) 0.003(2)
N2 0.067(3) 0.046(3) 0.055(3) 0.002(2) 0.034(3) 0.005(2)
N3 0.069(3) 0.049(3) 0.060(3) -0.002(2) 0.032(3) 0.001(2)
N4 0.065(3) 0.050(3) 0.065(3) 0.000(2) 0.033(3) 0.000(2)
F1 0.081(3) 0.096(3) 0.127(3) 0.047(3) 0.065(3) 0.018(2)
F2 0.095(3) 0.076(3) 0.103(3) -0.021(2) 0.025(2) 0.017(2)
F3 0.084(3) 0.073(2) 0.071(2) 0.0126(19) 0.035(2) 0.0079(19)

loop_
_atom_type_symbol
_atom_type_description
_atom_type_scat_dispersion_real
_atom_type_scat_dispersion_imag
_atom_type_scat_source
H H 0.0000 0.0000 'International Tables Vol C Tables 4.2.6.8 and 6.1.1.4'
O O 0.0492 0.0322 'International Tables Vol C Tables 4.2.6.8 and 6.1.1.4'
N N 0.0311 0.0180 'International Tables Vol C Tables 4.2.6.8 and 6.1.1.4'
Zn Zn -1.5491 0.6778 'International Tables Vol C Tables 4.2.6.8 and 6.1.1.4'
F F 0.0727 0.0534 'International Tables Vol C Tables 4.2.6.8 and 6.1.1.4'
C C 0.0181 0.0091 'International Tables Vol C Tables 4.2.6.8 and 6.1.1.4'

loop_
_geom_angle_atom_site_label_1
_geom_angle_atom_site_label_2
_geom_angle_atom_site_label_3
_geom_angle
N1 C1 O1 126.2(5)
N1 C1 C2 115.0(5)
O1 C1 C2 118.9(5)
C3 C2 C1 103.5(5)
C3 C2 H1 128.3
C1 C2 H1 128.3
C2 C3 C4 108.6(5)
C2 C3 H2 125.7
C4 C3 H2 125.7
C5 C4 N1 124.3(5)
C5 C4 C3 126.9(5)
N1 C4 C3 108.8(5)
C4 C5 C6 125.2(5)
C4 C5 C20 117.2(5)
C6 C5 C20 117.6(5)
N2 C6 C5 125.4(5)
N2 C6 C7 109.8(5)
C5 C6 C7 124.8(5)
C8 C7 C6 106.7(5)
C8 C7 H3 126.6
C6 C7 H3 126.6
C7 C8 C9 107.1(5)
C7 C8 H4 126.4
C9 C8 H4 126.4
N2 C9 C10 126.4(5)
N2 C9 C8 108.9(5)
C10 C9 C8 124.7(5)
C11 C10 C9 126.3(5)
C11 C10 C28 115.4(5)
C9 C10 C28 118.3(5)
C10 C11 N3 123.5(5)
C10 C11 C12 127.9(5)
N3 C11 C12 108.6(5)
C13 C12 C11 107.3(5)
C13 C12 H5 126.3
C11 C12 H5 126.3
C12 C13 C14 108.4(5)
C12 C13 H6 125.8
C14 C13 H6 125.8
N3 C14 C13 110.0(5)
N3 C14 C15 123.5(5)
C13 C14 C15 126.4(5)
C16 C15 C14 127.0(5)
C16 C15 C36 118.6(5)
C14 C15 C36 114.4(5)
C15 C16 N4 124.6(5)
C15 C16 C17 128.9(6)
N4 C16 C17 106.5(5)
C18 C17 C16 109.2(5)
C18 C17 H7 125.4
C16 C17 H7 125.4
C17 C18 C19 105.1(5)
C17 C18 H8 127.5
C19 C18 H8 127.5
N4 C19 O1 125.0(5)
N4 C19 C18 114.2(5)
O1 C19 C18 120.8(5)
C21 C20 C25 118.2(6)
C21 C20 C5 121.2(6)
C25 C20 C5 120.6(5)
C22 C21 C20 122.5(6)
C22 C21 H9 118.7
C20 C21 H9 118.7
C21 C22 C23 119.5(6)
C21 C22 H10 120.2
C23 C22 H10 120.2
C22 C23 C24 119.9(5)
C22 C23 C26 122.3(5)
C24 C23 C26 117.9(6)
C25 C24 C23 119.8(6)
C25 C24 H11 120.1
C23 C24 H11 120.1
C24 C25 C20 120.0(6)
C24 C25 H12 120.0
C20 C25 H12 120.0
O3 C26 O2 124.2(6)
O3 C26 C23 123.7(6)
O2 C26 C23 112.1(5)
O2 C27 H13 109.5
O2 C27 H14 109.5
H13 C27 H14 109.5
O2 C27 H15 109.5
H13 C27 H15 109.5
H14 C27 H15 109.5
C33 C28 C29 118.3(5)
C33 C28 C10 122.4(5)
C29 C28 C10 119.2(5)
C30 C29 C28 121.2(6)
C30 C29 H16 119.4
C28 C29 H16 119.4
C31 C30 C29 119.6(6)
C31 C30 H17 120.2
C29 C30 H17 120.2
C30 C31 C32 119.9(5)
C30 C31 C34 121.3(6)
C32 C31 C34 118.7(6)
C33 C32 C31 119.7(5)
C33 C32 H18 120.1
C31 C32 H18 120.1
C28 C33 C32 121.2(6)
C28 C33 H19 119.4
C32 C33 H19 119.4
O5 C34 O4 125.8(6)
O5 C34 C31 122.2(7)
O4 C34 C31 111.9(6)
O4 C35 H20 109.5
O4 C35 H21 109.5
H20 C35 H21 109.5
O4 C35 H22 109.5
H20 C35 H22 109.5
H21 C35 H22 109.5
C37 C36 C41 118.8(6)
C37 C36 C15 120.8(5)
C41 C36 C15 120.4(6)
C36 C37 C38 119.7(6)
C36 C37 H23 120.1
C38 C37 H23 120.1
C39 C38 C37 121.4(6)
C39 C38 H24 119.3
C37 C38 H24 119.3
C38 C39 C40 119.8(6)
C38 C39 C42 119.5(6)
C40 C39 C42 120.6(6)
C41 C40 C39 119.4(6)
C41 C40 H25 120.3
C39 C40 H25 120.3
C40 C41 C36 120.8(6)
C40 C41 H26 119.6
C36 C41 H26 119.6
O7 C42 O6 123.5(6)
O7 C42 C39 122.9(7)
O6 C42 C39 113.5(7)
O6 C43 H27 109.5
O6 C43 H28 109.5
H27 C43 H28 109.5
O6 C43 H29 109.5
H27 C43 H29 109.5
H28 C43 H29 109.5
O9 C44 O8 132.4(6)
O9 C44 C45 112.8(6)
O8 C44 C45 114.8(5)
F1 C45 F3 106.5(5)
F1 C45 F2 106.7(5)
F3 C45 F2 106.3(5)
F1 C45 C44 111.2(5)
F3 C45 C44 112.1(5)
F2 C45 C44 113.6(6)
C19 O1 C1 124.9(5)
C26 O2 C27 115.0(5)
C34 O4 C35 114.3(5)
C42 O6 C43 116.1(5)
C44 O8 Zn1 119.9(4)
O8 Zn1 N3 110.47(18)
O8 Zn1 N2 100.47(17)
N3 Zn1 N2 90.43(18)
O8 Zn1 N1 97.40(17)
N3 Zn1 N1 152.02(19)
N2 Zn1 N1 86.75(18)
O8 Zn1 N4 105.72(17)
N3 Zn1 N4 87.53(18)
N2 Zn1 N4 152.72(19)
N1 Zn1 N4 82.50(18)
C1 N1 C4 104.2(5)
C1 N1 Zn1 127.3(4)
C4 N1 Zn1 126.0(4)
C6 N2 C9 107.5(4)
C6 N2 Zn1 127.9(4)
C9 N2 Zn1 124.1(4)
C14 N3 C11 105.6(5)
C14 N3 Zn1 127.8(4)
C11 N3 Zn1 125.2(4)
C19 N4 C16 105.0(5)
C19 N4 Zn1 128.1(4)
C16 N4 Zn1 124.6(4)
C46 C47 C48 156(3)
C47 C48 C49 99(2)
C50 C49 C48 127.8(19)
C51 C52 C53 80(2)
C54 C53 C52 115.7(14)
C55 C54 C53 174(2)

loop_
_geom_bond_atom_site_label_1
_geom_bond_atom_site_label_2
_geom_bond_distance
C1 N1 1.311(7)
C1 O1 1.364(7)
C1 C2 1.459(8)
C2 C3 1.345(8)
C2 H1 0.9500
C3 C4 1.452(7)
C3 H2 0.9500
C4 C5 1.379(7)
C4 N1 1.411(7)
C5 C6 1.422(7)
C5 C20 1.496(8)
C6 N2 1.349(7)
C6 C7 1.445(7)
C7 C8 1.351(7)
C7 H3 0.9500
C8 C9 1.445(8)
C8 H4 0.9500
C9 N2 1.370(6)
C9 C10 1.413(7)
C10 C11 1.408(8)
C10 C28 1.491(7)
C11 N3 1.415(7)
C11 C12 1.422(7)
C12 C13 1.346(8)
C12 H5 0.9500
C13 C14 1.410(7)
C13 H6 0.9500
C14 N3 1.368(7)
C14 C15 1.438(7)
C15 C16 1.353(7)
C15 C36 1.499(8)
C16 N4 1.419(7)
C16 C17 1.465(7)
C17 C18 1.320(7)
C17 H7 0.9500
C18 C19 1.426(8)
C18 H8 0.9500
C19 N4 1.317(7)
C19 O1 1.335(7)
C20 C21 1.374(8)
C20 C25 1.424(8)
C21 C22 1.367(8)
C21 H9 0.9500
C22 C23 1.392(8)
C22 H10 0.9500
C23 C24 1.405(8)
C23 C26 1.500(8)
C24 C25 1.382(8)
C24 H11 0.9500
C25 H12 0.9500
C26 O3 1.214(7)
C26 O2 1.336(7)
C27 O2 1.455(6)
C27 H13 0.9800
C27 H14 0.9800
C27 H15 0.9800
C28 C33 1.376(7)
C28 C29 1.389(8)
C29 C30 1.385(7)
C29 H16 0.9500
C30 C31 1.374(8)
C30 H17 0.9500
C31 C32 1.389(8)
C31 C34 1.510(8)
C32 C33 1.381(7)
C32 H18 0.9500
C33 H19 0.9500
C34 O5 1.223(7)
C34 O4 1.335(8)
C35 O4 1.443(7)
C35 H20 0.9800
C35 H21 0.9800
C35 H22 0.9800
C36 C37 1.382(8)
C36 C41 1.419(8)
C37 C38 1.392(8)
C37 H23 0.9500
C38 C39 1.370(8)
C38 H24 0.9500
C39 C40 1.397(8)
C39 C42 1.488(9)
C40 C41 1.378(8)
C40 H25 0.9500
C41 H26 0.9500
C42 O7 1.215(8)
C42 O6 1.328(8)
C43 O6 1.445(7)
C43 H27 0.9800
C43 H28 0.9800
C43 H29 0.9800
C44 O9 1.239(7)
C44 O8 1.247(7)
C44 C45 1.566(8)
C45 F1 1.321(6)
C45 F3 1.328(7)
C45 F2 1.336(7)
O8 Zn1 2.010(4)
Zn1 N3 2.040(4)
Zn1 N2 2.064(5)
Zn1 N1 2.084(5)
Zn1 N4 2.103(4)
C46 C47 1.07(2)
C47 C48 1.58(4)
C48 C49 1.91(4)
C49 C50 1.65(3)
C51 C52 1.52(4)
C52 C53 1.88(3)
C53 C54 1.85(3)
C54 C55 1.74(4)
